data_7026081
loop_
_publ_author_name
'Marks, Sebastian'
'Panda, Tarun K.'
'Roesky, Peter W.'

_publ_section_title
;
 Bis(phosphinimino)methanides as non-innocent ligand in zinc chemistry:
 synthesis and structures.
;
_journal_issue 31
_journal_name_full 'Dalton transactions (Cambridge, England : 2003)'
_journal_page_first 7230
_journal_page_last 7235
_journal_paper_doi 10.1039/c0dt00186d
_journal_volume 39
_journal_year 2010
_chemical_formula_moiety 'C31 H40 I2 N2 P2 Si2 Zn, 2 (C4 H8 O)'
_chemical_formula_sum 'C39 H56 I2 N2 O2 P2 Si2 Zn'
_chemical_formula_weight 1022.15
_chemical_name_systematic
;
?
;
_space_group_IT_number 14
_symmetry_cell_setting monoclinic
_symmetry_Int_Tables_number 14
_symmetry_space_group_name_Hall '-P 2yn'
_symmetry_space_group_name_H-M 'P 1 21/n 1'
_atom_sites_solution_hydrogens geom
_atom_sites_solution_primary direct
_atom_sites_solution_secondary difmap
_audit_creation_date 09-02-03
_audit_creation_method SHELXL-97
_cell_angle_alpha 90.00
_cell_angle_beta 91.95(3)
_cell_angle_gamma 90.00
_cell_formula_units_Z 4
_cell_length_a 11.523(2)
_cell_length_b 22.951(5)
_cell_length_c 16.995(3)
_cell_measurement_reflns_used 6180
_cell_measurement_temperature 203(2)
_cell_measurement_theta_max 26.12
_cell_measurement_theta_min 1.49
_cell_volume 4492.0(15)
_computing_cell_refinement 'STOE X-AREA'
_computing_data_collection 'STOE X-AREA'
_computing_data_reduction 'STOE X-RED'
_computing_molecular_graphics 'Diamond 2.1e'
_computing_publication_material 'WinGX32, Microsoft Word'
_computing_structure_refinement 'SHELXL-97 (Sheldrick, 1997)'
_computing_structure_solution 'SHELXS-97 (Sheldrick, 1997)'
_diffrn_ambient_temperature 203(2)
_diffrn_detector_area_resol_mean 6.67
_diffrn_measured_fraction_theta_full 0.961
_diffrn_measured_fraction_theta_max 0.961
_diffrn_measurement_device_type 'STOE IPDS 2'
_diffrn_measurement_method 'rotation method'
_diffrn_radiation_monochromator graphite
_diffrn_radiation_source 'fine-focus sealed tube'
_diffrn_radiation_type MoK\a
_diffrn_radiation_wavelength 0.71073
_diffrn_reflns_av_R_equivalents 0.0000
_diffrn_reflns_av_sigmaI/netI 0.0722
_diffrn_reflns_limit_h_max 14
_diffrn_reflns_limit_h_min -14
_diffrn_reflns_limit_k_max 27
_diffrn_reflns_limit_k_min 0
_diffrn_reflns_limit_l_max 20
_diffrn_reflns_limit_l_min 0
_diffrn_reflns_number 8149
_diffrn_reflns_theta_full 25.62
_diffrn_reflns_theta_max 25.62
_diffrn_reflns_theta_min 1.49
_exptl_absorpt_coefficient_mu 2.079
_exptl_absorpt_correction_T_max 0.9021
_exptl_absorpt_correction_T_min 0.6674
_exptl_absorpt_correction_type integration
_exptl_absorpt_process_details 'STOE X-RED & X-SHAPE'
_exptl_crystal_colour colourless
_exptl_crystal_density_diffrn 1.511
_exptl_crystal_density_method 'not measured'
_exptl_crystal_description needle
_exptl_crystal_F_000 2056
_exptl_crystal_size_max 0.266
_exptl_crystal_size_mid 0.123
_exptl_crystal_size_min 0.043
_refine_diff_density_max 0.562
_refine_diff_density_min -0.970
_refine_diff_density_rms 0.108
_refine_ls_extinction_method none
_refine_ls_goodness_of_fit_ref 0.899
_refine_ls_hydrogen_treatment constr
_refine_ls_matrix_type full
_refine_ls_number_parameters 451
_refine_ls_number_reflns 8149
_refine_ls_number_restraints 0
_refine_ls_restrained_S_all 0.899
_refine_ls_R_factor_all 0.0827
_refine_ls_R_factor_gt 0.0462
_refine_ls_shift/su_max 0.000
_refine_ls_shift/su_mean 0.000
_refine_ls_structure_factor_coef Fsqd
_refine_ls_weighting_details 'calc w=1/[\s^2^(Fo^2^)+(0.0608P)^2^+0.0000P] where P=(Fo^2^+2Fc^2^)/3'
_refine_ls_weighting_scheme calc
_refine_ls_wR_factor_gt 0.1016
_refine_ls_wR_factor_ref 0.1135
_reflns_number_gt 5222
_reflns_number_total 8149
_reflns_threshold_expression >2sigma(I)
_cod_data_source_file c0dt00186d.txt
_cod_data_source_block 2
_cod_original_cell_volume 4491.9(16)
_cod_original_sg_symbol_H-M 'P 21/n'
_cod_database_code 7026081

loop_
_symmetry_equiv_pos_as_xyz
'x, y, z'
'-x+1/2, y+1/2, -z+1/2'
'-x, -y, -z'
'x-1/2, -y-1/2, z-1/2'

loop_
_atom_site_label
_atom_site_type_symbol
_atom_site_fract_x
_atom_site_fract_y
_atom_site_fract_z
_atom_site_U_iso_or_equiv
_atom_site_adp_type
_atom_site_occupancy
_atom_site_symmetry_multiplicity
_atom_site_calc_flag
_atom_site_refinement_flags
C1 C -0.3267(5) 0.1806(3) 0.2533(4) 0.0350(14) Uani 1 1 d .
H1A H -0.3969 0.2046 0.2479 0.042 Uiso 1 1 calc R
H1B H -0.2604 0.2066 0.2462 0.042 Uiso 1 1 calc R
C2 C -0.3304(5) 0.1770(3) 0.0874(4) 0.0350(14) Uani 1 1 d .
C3 C -0.2297(6) 0.2105(3) 0.0763(4) 0.0426(16) Uani 1 1 d .
H3 H -0.1683 0.2095 0.1141 0.051 Uiso 1 1 calc R
C4 C -0.2212(6) 0.2448(3) 0.0096(4) 0.0496(18) Uani 1 1 d .
H4 H -0.1540 0.2671 0.0025 0.059 Uiso 1 1 calc R
C5 C -0.3110(7) 0.2463(3) -0.0465(5) 0.0510(19) Uani 1 1 d .
H5 H -0.3042 0.2692 -0.0920 0.061 Uiso 1 1 calc R
C6 C -0.4100(6) 0.2143(4) -0.0358(4) 0.0496(18) Uani 1 1 d .
H6 H -0.4714 0.2160 -0.0737 0.060 Uiso 1 1 calc R
C7 C -0.4203(6) 0.1795(3) 0.0308(4) 0.0439(16) Uani 1 1 d .
H7 H -0.4882 0.1576 0.0375 0.053 Uiso 1 1 calc R
C8 C -0.4686(6) 0.0936(3) 0.1720(4) 0.0387(15) Uani 1 1 d .
C9 C -0.4722(7) 0.0336(4) 0.1735(4) 0.0514(19) Uani 1 1 d .
H9 H -0.4027 0.0121 0.1757 0.062 Uiso 1 1 calc R
C10 C -0.5785(7) 0.0047(4) 0.1719(5) 0.058(2) Uani 1 1 d .
H10 H -0.5815 -0.0362 0.1706 0.069 Uiso 1 1 calc R
C11 C -0.6792(7) 0.0369(5) 0.1724(5) 0.062(2) Uani 1 1 d .
H11 H -0.7510 0.0175 0.1724 0.074 Uiso 1 1 calc R
C12 C -0.6772(6) 0.0957(5) 0.1727(5) 0.059(2) Uani 1 1 d .
H12 H -0.7473 0.1167 0.1733 0.071 Uiso 1 1 calc R
C13 C -0.5709(6) 0.1257(4) 0.1722(4) 0.0464(17) Uani 1 1 d .
H13 H -0.5690 0.1666 0.1720 0.056 Uiso 1 1 calc R
C14 C -0.4520(5) 0.1174(3) 0.3710(4) 0.0357(14) Uani 1 1 d .
C15 C -0.4503(6) 0.0585(3) 0.3890(4) 0.0447(16) Uani 1 1 d .
H15 H -0.3790 0.0389 0.3954 0.054 Uiso 1 1 calc R
C16 C -0.5545(7) 0.0282(4) 0.3977(5) 0.0509(18) Uani 1 1 d .
H16 H -0.5535 -0.0116 0.4109 0.061 Uiso 1 1 calc R
C17 C -0.6575(7) 0.0569(4) 0.3868(4) 0.054(2) Uani 1 1 d .
H17 H -0.7276 0.0363 0.3906 0.064 Uiso 1 1 calc R
C18 C -0.6608(6) 0.1159(4) 0.3701(4) 0.0517(19) Uani 1 1 d .
H18 H -0.7324 0.1352 0.3637 0.062 Uiso 1 1 calc R
C19 C -0.5594(6) 0.1461(3) 0.3629(4) 0.0448(16) Uani 1 1 d .
H19 H -0.5616 0.1863 0.3526 0.054 Uiso 1 1 calc R
C20 C -0.3167(5) 0.2201(3) 0.4120(4) 0.0347(14) Uani 1 1 d .
C21 C -0.2308(5) 0.2617(3) 0.3968(4) 0.0389(15) Uani 1 1 d .
H21 H -0.1772 0.2547 0.3574 0.047 Uiso 1 1 calc R
C22 C -0.2247(6) 0.3132(3) 0.4398(4) 0.0464(17) Uani 1 1 d .
H22 H -0.1681 0.3413 0.4288 0.056 Uiso 1 1 calc R
C23 C -0.3013(7) 0.3227(3) 0.4981(5) 0.0517(19) Uani 1 1 d .
H23 H -0.2972 0.3576 0.5270 0.062 Uiso 1 1 calc R
C24 C -0.3844(7) 0.2820(3) 0.5150(5) 0.0512(18) Uani 1 1 d .
H24 H -0.4359 0.2891 0.5556 0.061 Uiso 1 1 calc R
C25 C -0.3928(6) 0.2304(3) 0.4724(4) 0.0432(16) Uani 1 1 d .
H25 H -0.4495 0.2026 0.4842 0.052 Uiso 1 1 calc R
C26 C -0.2351(8) 0.1213(5) 0.5452(5) 0.070(3) Uani 1 1 d .
H26A H -0.3141 0.1067 0.5400 0.105 Uiso 1 1 calc R
H26B H -0.2360 0.1635 0.5439 0.105 Uiso 1 1 calc R
H26C H -0.2001 0.1082 0.5949 0.105 Uiso 1 1 calc R
C27 C -0.0005(7) 0.1229(4) 0.4764(5) 0.056(2) Uani 1 1 d .
H27A H -0.0027 0.1650 0.4714 0.083 Uiso 1 1 calc R
H27B H 0.0489 0.1068 0.4367 0.083 Uiso 1 1 calc R
H27C H 0.0304 0.1125 0.5283 0.083 Uiso 1 1 calc R
C28 C -0.1540(6) 0.0129(3) 0.4716(4) 0.0494(18) Uani 1 1 d .
H28A H -0.2336 -0.0004 0.4645 0.074 Uiso 1 1 calc R
H28B H -0.1241 0.0015 0.5233 0.074 Uiso 1 1 calc R
H28C H -0.1069 -0.0045 0.4316 0.074 Uiso 1 1 calc R
C29 C -0.1794(7) -0.0336(3) 0.1249(5) 0.0538(19) Uani 1 1 d .
H29A H -0.2587 -0.0440 0.1364 0.081 Uiso 1 1 calc R
H29B H -0.1293 -0.0412 0.1708 0.081 Uiso 1 1 calc R
H29C H -0.1538 -0.0567 0.0809 0.081 Uiso 1 1 calc R
C30 C -0.0225(7) 0.0680(3) 0.0760(5) 0.0492(18) Uani 1 1 d .
H30A H 0.0280 0.0638 0.1225 0.074 Uiso 1 1 calc R
H30B H -0.0233 0.1085 0.0594 0.074 Uiso 1 1 calc R
H30C H 0.0061 0.0438 0.0341 0.074 Uiso 1 1 calc R
C31 C -0.2648(8) 0.0536(4) 0.0070(4) 0.058(2) Uani 1 1 d .
H31A H -0.3440 0.0422 0.0169 0.087 Uiso 1 1 calc R
H31B H -0.2345 0.0292 -0.0341 0.087 Uiso 1 1 calc R
H31C H -0.2635 0.0940 -0.0097 0.087 Uiso 1 1 calc R
C32 C -0.0034(10) 0.3581(5) 0.1720(7) 0.088(3) Uani 1 1 d .
H32A H 0.0542 0.3893 0.1789 0.106 Uiso 1 1 calc R
H32B H 0.0364 0.3208 0.1803 0.106 Uiso 1 1 calc R
C33 C -0.0960(15) 0.3650(6) 0.2313(9) 0.119(5) Uani 1 1 d .
H33A H -0.1097 0.3287 0.2599 0.143 Uiso 1 1 calc R
H33B H -0.0776 0.3963 0.2690 0.143 Uiso 1 1 calc R
C34 C -0.1965(17) 0.3806(14) 0.1771(13) 0.215(13) Uani 1 1 d .
H34A H -0.2561 0.3502 0.1796 0.258 Uiso 1 1 calc R
H34B H -0.2308 0.4173 0.1944 0.258 Uiso 1 1 calc R
C35 C -0.1614(12) 0.3865(6) 0.0982(9) 0.105(4) Uani 1 1 d .
H35A H -0.2172 0.3673 0.0619 0.126 Uiso 1 1 calc R
H35B H -0.1566 0.4278 0.0838 0.126 Uiso 1 1 calc R
C36 C -0.6677(8) 0.2835(5) 0.2415(7) 0.080(3) Uani 1 1 d .
H36A H -0.7116 0.2506 0.2621 0.096 Uiso 1 1 calc R
H36B H -0.6832 0.2859 0.1846 0.096 Uiso 1 1 calc R
C37 C -0.7042(7) 0.3408(5) 0.2818(6) 0.071(3) Uani 1 1 d .
H37A H -0.7211 0.3715 0.2430 0.086 Uiso 1 1 calc R
H37B H -0.7725 0.3349 0.3138 0.086 Uiso 1 1 calc R
C38 C -0.5979(9) 0.3557(5) 0.3329(6) 0.075(3) Uani 1 1 d .
H38A H -0.5886 0.3980 0.3384 0.090 Uiso 1 1 calc R
H38B H -0.6025 0.3383 0.3854 0.090 Uiso 1 1 calc R
C39 C -0.5011(8) 0.3299(4) 0.2887(7) 0.074(3) Uani 1 1 d .
H39A H -0.4788 0.3557 0.2458 0.089 Uiso 1 1 calc R
H39B H -0.4330 0.3231 0.3236 0.089 Uiso 1 1 calc R
N1 N -0.2201(4) 0.0874(2) 0.1775(3) 0.0369(12) Uani 1 1 d .
N2 N -0.2050(4) 0.1143(2) 0.3689(3) 0.0353(12) Uani 1 1 d .
O1 O -0.0528(7) 0.3603(4) 0.0944(5) 0.100(2) Uani 1 1 d .
O2 O -0.5465(5) 0.2756(3) 0.2580(5) 0.0772(19) Uani 1 1 d .
Si1 Si -0.17280(17) 0.04491(9) 0.09934(11) 0.0405(4) Uani 1 1 d .
Si2 Si -0.14925(16) 0.09325(9) 0.46256(11) 0.0398(4) Uani 1 1 d .
P1 P -0.32978(13) 0.12990(7) 0.17269(9) 0.0334(3) Uani 1 1 d .
P2 P -0.31726(13) 0.15392(7) 0.35486(9) 0.0321(3) Uani 1 1 d .
Zn1 Zn -0.10843(6) 0.09631(3) 0.27404(4) 0.03359(17) Uani 1 1 d .
I1 I 0.01996(4) 0.19126(2) 0.25200(3) 0.03989(12) Uani 1 1 d .
I2 I 0.03215(4) 0.00885(2) 0.29086(3) 0.04603(13) Uani 1 1 d .

loop_
_atom_site_aniso_label
_atom_site_aniso_U_11
_atom_site_aniso_U_22
_atom_site_aniso_U_33
_atom_site_aniso_U_23
_atom_site_aniso_U_13
_atom_site_aniso_U_12
C1 0.020(3) 0.037(4) 0.047(4) 0.006(3) -0.005(3) 0.000(2)
C2 0.030(3) 0.040(4) 0.035(3) -0.001(3) -0.001(3) 0.000(3)
C3 0.030(3) 0.060(4) 0.037(3) 0.004(3) -0.007(3) 0.002(3)
C4 0.032(3) 0.063(5) 0.053(4) 0.014(4) 0.002(3) -0.004(3)
C5 0.047(4) 0.057(5) 0.049(4) 0.019(4) -0.003(3) 0.004(4)
C6 0.039(4) 0.067(5) 0.043(4) 0.015(4) -0.005(3) 0.002(3)
C7 0.029(3) 0.055(5) 0.047(4) 0.007(3) -0.004(3) -0.002(3)
C8 0.032(3) 0.052(4) 0.031(3) -0.001(3) -0.003(3) -0.003(3)
C9 0.045(4) 0.061(5) 0.048(4) 0.002(4) -0.006(3) -0.013(3)
C10 0.050(4) 0.068(5) 0.055(4) 0.000(4) 0.000(4) -0.024(4)
C11 0.045(4) 0.093(7) 0.048(4) -0.009(4) 0.006(4) -0.024(4)
C12 0.030(3) 0.104(7) 0.043(4) -0.013(4) -0.002(3) -0.010(4)
C13 0.039(4) 0.061(5) 0.040(4) -0.003(3) 0.002(3) -0.002(3)
C14 0.032(3) 0.044(4) 0.030(3) 0.001(3) 0.000(3) 0.001(3)
C15 0.042(4) 0.054(4) 0.039(4) 0.001(3) 0.000(3) -0.002(3)
C16 0.049(4) 0.053(5) 0.051(4) 0.002(3) 0.000(3) -0.016(3)
C17 0.042(4) 0.076(6) 0.042(4) 0.002(4) -0.001(3) -0.017(4)
C18 0.027(3) 0.080(6) 0.048(4) -0.001(4) 0.007(3) -0.008(3)
C19 0.038(4) 0.052(4) 0.045(4) 0.004(3) 0.004(3) 0.001(3)
C20 0.027(3) 0.046(4) 0.031(3) -0.003(3) -0.003(2) 0.006(3)
C21 0.029(3) 0.044(4) 0.044(4) -0.001(3) 0.002(3) 0.000(3)
C22 0.033(3) 0.045(4) 0.061(4) -0.011(3) -0.002(3) -0.004(3)
C23 0.054(4) 0.049(4) 0.052(4) -0.020(3) -0.009(4) 0.011(3)
C24 0.048(4) 0.058(5) 0.047(4) -0.015(4) -0.001(3) 0.006(4)
C25 0.041(4) 0.050(4) 0.039(4) -0.005(3) 0.005(3) 0.004(3)
C26 0.071(6) 0.098(7) 0.041(4) 0.008(4) -0.005(4) 0.034(5)
C27 0.054(4) 0.051(5) 0.060(5) 0.005(4) -0.022(4) -0.005(3)
C28 0.038(3) 0.061(5) 0.049(4) 0.018(4) -0.001(3) 0.005(3)
C29 0.054(5) 0.050(5) 0.057(5) -0.011(4) 0.004(4) -0.003(4)
C30 0.049(4) 0.050(4) 0.049(4) -0.005(3) 0.012(3) 0.006(3)
C31 0.073(6) 0.061(5) 0.040(4) -0.011(4) -0.004(4) 0.005(4)
C32 0.082(7) 0.092(8) 0.091(8) 0.022(6) -0.001(6) 0.008(6)
C33 0.161(15) 0.091(9) 0.107(10) 0.027(8) 0.030(10) 0.005(9)
C34 0.094(12) 0.40(4) 0.152(18) -0.01(2) 0.037(13) 0.068(17)
C35 0.088(8) 0.102(9) 0.124(11) -0.035(8) -0.014(8) 0.024(7)
C36 0.052(5) 0.098(8) 0.089(7) 0.004(6) -0.018(5) 0.002(5)
C37 0.042(4) 0.094(7) 0.079(6) 0.027(5) 0.016(4) 0.011(4)
C38 0.071(6) 0.069(6) 0.084(7) 0.012(5) -0.004(5) -0.002(5)
C39 0.052(5) 0.058(6) 0.112(8) 0.012(5) -0.013(5) -0.004(4)
N1 0.028(3) 0.044(3) 0.038(3) 0.004(2) -0.005(2) 0.000(2)
N2 0.031(3) 0.035(3) 0.040(3) -0.001(2) -0.003(2) 0.008(2)
O1 0.068(5) 0.141(7) 0.090(5) -0.004(5) 0.001(4) 0.019(5)
O2 0.049(3) 0.061(4) 0.121(6) 0.012(4) -0.006(4) 0.007(3)
Si1 0.0396(10) 0.0452(11) 0.0366(10) -0.0055(8) -0.0005(8) -0.0001(8)
Si2 0.0357(9) 0.0494(11) 0.0339(9) 0.0030(8) -0.0022(8) 0.0070(8)
P1 0.0266(7) 0.0420(9) 0.0314(8) -0.0015(7) -0.0030(6) -0.0012(6)
P2 0.0258(7) 0.0390(9) 0.0315(8) -0.0001(7) -0.0005(6) 0.0018(6)
Zn1 0.0263(3) 0.0409(4) 0.0334(4) -0.0008(3) -0.0015(3) 0.0013(3)
I1 0.0313(2) 0.0454(2) 0.0427(2) 0.0004(2) -0.00158(17) -0.00583(18)
I2 0.0377(2) 0.0512(3) 0.0490(3) 0.0012(2) -0.00081(19) 0.0121(2)

loop_
_atom_type_symbol
_atom_type_description
_atom_type_scat_dispersion_real
_atom_type_scat_dispersion_imag
_atom_type_scat_source
C C 0.0033 0.0016 'International Tables Vol C Tables 4.2.6.8 and 6.1.1.4'
H H 0.0000 0.0000 'International Tables Vol C Tables 4.2.6.8 and 6.1.1.4'
N N 0.0061 0.0033 'International Tables Vol C Tables 4.2.6.8 and 6.1.1.4'
O O 0.0106 0.0060 'International Tables Vol C Tables 4.2.6.8 and 6.1.1.4'
Si Si 0.0817 0.0704 'International Tables Vol C Tables 4.2.6.8 and 6.1.1.4'
P P 0.1023 0.0942 'International Tables Vol C Tables 4.2.6.8 and 6.1.1.4'
Zn Zn 0.2839 1.4301 'International Tables Vol C Tables 4.2.6.8 and 6.1.1.4'
I I -0.4742 1.8119 'International Tables Vol C Tables 4.2.6.8 and 6.1.1.4'

loop_
_geom_angle_atom_site_label_1
_geom_angle_atom_site_label_2
_geom_angle_atom_site_label_3
_geom_angle
P1 C1 P2 120.1(3)
P1 C1 H1A 107.3
P2 C1 H1A 107.3
P1 C1 H1B 107.3
P2 C1 H1B 107.3
H1A C1 H1B 106.9
C7 C2 C3 118.8(6)
C7 C2 P1 124.2(5)
C3 C2 P1 116.9(4)
C4 C3 C2 120.1(6)
C4 C3 H3 120.0
C2 C3 H3 120.0
C5 C4 C3 120.4(7)
C5 C4 H4 119.8
C3 C4 H4 119.8
C6 C5 C4 120.0(7)
C6 C5 H5 120.0
C4 C5 H5 120.0
C5 C6 C7 120.5(6)
C5 C6 H6 119.8
C7 C6 H6 119.8
C2 C7 C6 120.2(6)
C2 C7 H7 119.9
C6 C7 H7 119.9
C9 C8 C13 120.2(7)
C9 C8 P1 119.2(5)
C13 C8 P1 120.5(6)
C8 C9 C10 120.1(8)
C8 C9 H9 119.9
C10 C9 H9 119.9
C11 C10 C9 119.0(8)
C11 C10 H10 120.5
C9 C10 H10 120.5
C12 C11 C10 121.6(7)
C12 C11 H11 119.2
C10 C11 H11 119.2
C11 C12 C13 120.3(8)
C11 C12 H12 119.9
C13 C12 H12 119.9
C8 C13 C12 118.7(8)
C8 C13 H13 120.6
C12 C13 H13 120.6
C15 C14 C19 119.0(6)
C15 C14 P2 119.0(5)
C19 C14 P2 122.0(5)
C14 C15 C16 120.2(7)
C14 C15 H15 119.9
C16 C15 H15 119.9
C17 C16 C15 119.3(8)
C17 C16 H16 120.3
C15 C16 H16 120.3
C16 C17 C18 121.2(7)
C16 C17 H17 119.4
C18 C17 H17 119.4
C19 C18 C17 119.8(7)
C19 C18 H18 120.1
C17 C18 H18 120.1
C18 C19 C14 120.4(7)
C18 C19 H19 119.8
C14 C19 H19 119.8
C25 C20 C21 119.1(6)
C25 C20 P2 123.3(5)
C21 C20 P2 117.5(5)
C22 C21 C20 120.2(7)
C22 C21 H21 119.9
C20 C21 H21 119.9
C23 C22 C21 119.6(7)
C23 C22 H22 120.2
C21 C22 H22 120.2
C22 C23 C24 121.0(7)
C22 C23 H23 119.5
C24 C23 H23 119.5
C23 C24 C25 120.4(7)
C23 C24 H24 119.8
C25 C24 H24 119.8
C24 C25 C20 119.6(7)
C24 C25 H25 120.2
C20 C25 H25 120.2
Si2 C26 H26A 109.5
Si2 C26 H26B 109.5
H26A C26 H26B 109.5
Si2 C26 H26C 109.5
H26A C26 H26C 109.5
H26B C26 H26C 109.5
Si2 C27 H27A 109.5
Si2 C27 H27B 109.5
H27A C27 H27B 109.5
Si2 C27 H27C 109.5
H27A C27 H27C 109.5
H27B C27 H27C 109.5
Si2 C28 H28A 109.5
Si2 C28 H28B 109.5
H28A C28 H28B 109.5
Si2 C28 H28C 109.5
H28A C28 H28C 109.5
H28B C28 H28C 109.5
Si1 C29 H29A 109.5
Si1 C29 H29B 109.5
H29A C29 H29B 109.5
Si1 C29 H29C 109.5
H29A C29 H29C 109.5
H29B C29 H29C 109.5
Si1 C30 H30A 109.5
Si1 C30 H30B 109.5
H30A C30 H30B 109.5
Si1 C30 H30C 109.5
H30A C30 H30C 109.5
H30B C30 H30C 109.5
Si1 C31 H31A 109.5
Si1 C31 H31B 109.5
H31A C31 H31B 109.5
Si1 C31 H31C 109.5
H31A C31 H31C 109.5
H31B C31 H31C 109.5
O1 C32 C33 110.4(10)
O1 C32 H32A 109.6
C33 C32 H32A 109.6
O1 C32 H32B 109.6
C33 C32 H32B 109.6
H32A C32 H32B 108.1
C34 C33 C32 99.4(12)
C34 C33 H33A 111.9
C32 C33 H33A 111.9
C34 C33 H33B 111.9
C32 C33 H33B 111.9
H33A C33 H33B 109.6
C35 C34 C33 111.4(15)
C35 C34 H34A 109.4
C33 C34 H34A 109.4
C35 C34 H34B 109.4
C33 C34 H34B 109.4
H34A C34 H34B 108.0
O1 C35 C34 106.7(13)
O1 C35 H35A 110.4
C34 C35 H35A 110.4
O1 C35 H35B 110.4
C34 C35 H35B 110.4
H35A C35 H35B 108.6
O2 C36 C37 107.5(8)
O2 C36 H36A 110.2
C37 C36 H36A 110.2
O2 C36 H36B 110.2
C37 C36 H36B 110.2
H36A C36 H36B 108.5
C38 C37 C36 102.6(7)
C38 C37 H37A 111.2
C36 C37 H37A 111.2
C38 C37 H37B 111.2
C36 C37 H37B 111.2
H37A C37 H37B 109.2
C39 C38 C37 103.0(8)
C39 C38 H38A 111.2
C37 C38 H38A 111.2
C39 C38 H38B 111.2
C37 C38 H38B 111.2
H38A C38 H38B 109.1
O2 C39 C38 104.9(8)
O2 C39 H39A 110.8
C38 C39 H39A 110.8
O2 C39 H39B 110.8
C38 C39 H39B 110.8
H39A C39 H39B 108.8
P1 N1 Si1 124.6(3)
P1 N1 Zn1 116.9(3)
Si1 N1 Zn1 117.2(3)
P2 N2 Si2 124.2(3)
P2 N2 Zn1 117.4(3)
Si2 N2 Zn1 117.9(3)
C35 O1 C32 107.8(10)
C36 O2 C39 107.6(7)
N1 Si1 C29 110.3(3)
N1 Si1 C30 108.5(3)
C29 Si1 C30 111.8(4)
N1 Si1 C31 113.2(3)
C29 Si1 C31 105.8(4)
C30 Si1 C31 107.1(4)
N2 Si2 C28 109.7(3)
N2 Si2 C27 108.7(3)
C28 Si2 C27 112.7(3)
N2 Si2 C26 113.6(3)
C28 Si2 C26 105.3(4)
C27 Si2 C26 106.9(4)
N1 P1 C1 111.2(3)
N1 P1 C8 114.8(3)
C1 P1 C8 107.4(3)
N1 P1 C2 112.8(3)
C1 P1 C2 102.9(3)
C8 P1 C2 107.0(3)
N2 P2 C14 114.4(3)
N2 P2 C20 114.3(3)
C14 P2 C20 107.4(3)
N2 P2 C1 110.7(3)
C14 P2 C1 106.1(3)
C20 P2 C1 103.0(3)
N2 Zn1 N1 107.9(2)
N2 Zn1 I2 115.30(14)
N1 Zn1 I2 112.48(16)
N2 Zn1 I1 105.47(15)
N1 Zn1 I1 107.67(16)
I2 Zn1 I1 107.52(3)

loop_
_geom_bond_atom_site_label_1
_geom_bond_atom_site_label_2
_geom_bond_distance
C1 P1 1.796(7)
C1 P2 1.832(7)
C1 H1A 0.9800
C1 H1B 0.9800
C2 C7 1.390(8)
C2 C3 1.410(10)
C2 P1 1.808(7)
C3 C4 1.386(10)
C3 H3 0.9400
C4 C5 1.384(10)
C4 H4 0.9400
C5 C6 1.374(11)
C5 H5 0.9400
C6 C7 1.395(10)
C6 H6 0.9400
C7 H7 0.9400
C8 C9 1.380(11)
C8 C13 1.389(10)
C8 P1 1.803(7)
C9 C10 1.393(10)
C9 H9 0.9400
C10 C11 1.376(13)
C10 H10 0.9400
C11 C12 1.350(13)
C11 H11 0.9400
C12 C13 1.406(11)
C12 H12 0.9400
C13 H13 0.9400
C14 C15 1.385(10)
C14 C19 1.405(9)
C14 P2 1.794(7)
C15 C16 1.400(10)
C15 H15 0.9400
C16 C17 1.366(12)
C16 H16 0.9400
C17 C18 1.383(12)
C17 H17 0.9400
C18 C19 1.366(10)
C18 H18 0.9400
C19 H19 0.9400
C20 C25 1.392(9)
C20 C21 1.405(9)
C20 P2 1.804(7)
C21 C22 1.390(10)
C21 H21 0.9400
C22 C23 1.367(11)
C22 H22 0.9400
C23 C24 1.375(12)
C23 H23 0.9400
C24 C25 1.389(10)
C24 H24 0.9400
C25 H25 0.9400
C26 Si2 1.861(9)
C26 H26A 0.9700
C26 H26B 0.9700
C26 H26C 0.9700
C27 Si2 1.852(8)
C27 H27A 0.9700
C27 H27B 0.9700
C27 H27C 0.9700
C28 Si2 1.851(8)
C28 H28A 0.9700
C28 H28B 0.9700
C28 H28C 0.9700
C29 Si1 1.856(8)
C29 H29A 0.9700
C29 H29B 0.9700
C29 H29C 0.9700
C30 Si1 1.867(8)
C30 H30A 0.9700
C30 H30B 0.9700
C30 H30C 0.9700
C31 Si1 1.875(8)
C31 H31A 0.9700
C31 H31B 0.9700
C31 H31C 0.9700
C32 O1 1.419(13)
C32 C33 1.502(19)
C32 H32A 0.9800
C32 H32B 0.9800
C33 C34 1.50(2)
C33 H33A 0.9800
C33 H33B 0.9800
C34 C35 1.42(2)
C34 H34A 0.9800
C34 H34B 0.9800
C35 O1 1.393(14)
C35 H35A 0.9800
C35 H35B 0.9800
C36 O2 1.426(10)
C36 C37 1.549(15)
C36 H36A 0.9800
C36 H36B 0.9800
C37 C38 1.517(13)
C37 H37A 0.9800
C37 H37B 0.9800
C38 C39 1.490(15)
C38 H38A 0.9800
C38 H38B 0.9800
C39 O2 1.442(11)
C39 H39A 0.9800
C39 H39B 0.9800
N1 P1 1.596(5)
N1 Si1 1.750(6)
N1 Zn1 2.061(5)
N2 P2 1.592(5)
N2 Si2 1.763(5)
N2 Zn1 2.033(6)
Zn1 I2 2.5891(9)
Zn1 I1 2.6675(10)
